data_2003497
loop_
_publ_author_name
'Oudet, P.'
'Kubicki, M. M.'
'Moise, C.'

_publ_section_title
Pentacarbonyl-1\k<i>C</i>,2\k^4^<i>C</i>-bis[1,1(\h^5^)-cyclopentadienyl](dimethylphenylphosphine-2\k<i>P</i>)-\m-dimethylphosphanido-niobiumtungsten
_journal_issue 5
_journal_name_full 'Acta Crystallographica Section C'
_journal_page_first 811
_journal_page_last 813
_journal_paper_doi 10.1107/S0108270194007262
_journal_volume 51
_journal_year 1995
_chemical_compound_source 'from acetone'
_chemical_formula_moiety 'C25 H27 Nb1 O5 P2 W1'
_chemical_formula_sum 'C25 H27 Nb O5 P2 W'
_chemical_formula_weight 746.20
_space_group_IT_number 61
_symmetry_cell_setting orthorhombic
_symmetry_space_group_name_Hall '-P 2ac 2ab'
_symmetry_space_group_name_H-M 'P b c a'
_atom_type_scat_source IntTabIV
_cell_angle_alpha 90.
_cell_angle_beta 90.
_cell_angle_gamma 90.
_cell_formula_units_Z 8
_cell_length_a 14.290(3)
_cell_length_b 13.571(2)
_cell_length_c 27.314(8)
_cell_measurement_reflns_used 25
_cell_measurement_temperature 296
_cell_measurement_theta_max 18
_cell_measurement_theta_min 10
_cell_volume 5297(2)
_diffrn_measurement_device 'Enraf-Nonius CAD-4'
_diffrn_measurement_method \w-2\q
_diffrn_radiation_type MoK\a
_diffrn_radiation_wavelength 0.71073
_diffrn_reflns_av_R_equivalents 0.048
_diffrn_reflns_limit_h_max 17
_diffrn_reflns_limit_h_min 0
_diffrn_reflns_limit_k_max 16
_diffrn_reflns_limit_k_min 0
_diffrn_reflns_limit_l_max 32
_diffrn_reflns_limit_l_min -2
_diffrn_reflns_number 5653
_diffrn_reflns_theta_max 25
_diffrn_standards_decay_% -5.5
_diffrn_standards_interval_time 120
_diffrn_standards_number 3
_exptl_absorpt_coefficient_mu 4.999
_exptl_absorpt_correction_T_max 1.0621
_exptl_absorpt_correction_T_min 0.8122
_exptl_absorpt_correction_type 'empirical (DIFABS; Walker & Stuart, 1983)'
_exptl_crystal_colour 'deep red'
_exptl_crystal_density_diffrn 1.871
_exptl_crystal_description 'rhombic bipyramidal'
_exptl_crystal_size_max 0.30
_exptl_crystal_size_mid 0.15
_exptl_crystal_size_min 0.15
_refine_diff_density_max 0.7
_refine_diff_density_min 0.6
_refine_ls_extinction_method 'none ?'
_refine_ls_goodness_of_fit_obs 2.220
_refine_ls_hydrogen_treatment noref
_refine_ls_number_parameters 307
_refine_ls_number_reflns 2360
_refine_ls_R_factor_obs 0.043
_refine_ls_shift/esd_max 0.24
_refine_ls_structure_factor_coef F
_refine_ls_weighting_details 'w = 1/[\s(I)^2^ + (0.05I)^2^]^1/2^'
_refine_ls_weighting_scheme calc
_refine_ls_wR_factor_obs 0.051
_reflns_number_observed 2360
_reflns_number_total 5192
_reflns_observed_criterion I>=3\s(I)
_cod_data_source_file pa1107.cif
_cod_data_source_block pa1107a
_cod_depositor_comments
;
 Adding the _atom_site_type_symbol data item.

 Antanas Vaitkus,
 2017-01-26

 Marking atoms 'Cp(1)' and 'Cp(2)' as dummy atoms.

 Antanas Vaitkus,
 2017-01-26

The following automatic conversions were performed:

'_refine_ls_weighting_scheme' value 'w = 1/[\s(I)^2^ +
(0.05I)^2^]^1/2^' was changed to 'calc'. New tag
'_refine_ls_weighting_details' was created. The value of the new tag
was set to 'w = 1/[\s(I)^2^ + (0.05I)^2^]^1/2^'.

Automatic conversion script
Id: cif_fix_values 3143 2015-03-26 13:38:13Z robertas 
;
_cod_original_cell_volume 5297
_cod_original_formula_sum 'C25 H27 Nb1 O5 P2 W1'
_cod_database_code 2003497

loop_
_symmetry_equiv_pos_as_xyz
x,y,z
1/2+x,y,1/2-z
x,1/2-y,1/2+z
1/2-x,1/2+y,z
-x,-y,-z
1/2-x,-y,1/2+z
-x,1/2+y,1/2-z
1/2+x,1/2-y,-z

loop_
_atom_site_label
_atom_site_type_symbol
_atom_site_fract_x
_atom_site_fract_y
_atom_site_fract_z
_atom_site_B_iso_or_equiv
_atom_site_calc_flag
W W .37398(5) .58129(4) .38582(2) 2.699(9) d
Nb Nb .6280(1) .7720(1) .43782(5) 2.95(3) d
P(1) P .5129(3) .7017(3) .3693(3) 2.86(8) d
P(2) P .3477(3) .5263(3) .2986(2) 3.7(1) d
C(1) C .691(1) .852(1) .3833(7) 4.2(4) d
C(2) C .267(1) .498(1) .4015(6) 3.9(4) d
C(3) C .461(1) .467(1) .3932(6) 4.2(4) d
C(4) C .283(1) .691(1) .3768(6) 3.3(3) d
C(5) C .390(1) .606(1) .4576(6) 3.6(4) d
O(1) O .731(1) .904(1) .3590(5) 7.2(4) d
O(2) O .2031(9) .450(1) .4115(5) 6.5(3) d
O(3) O .505(1) .396(1) .3999(5) 8.5(4) d
O(4) O .224(1) .751(1) .3721(6) 7.0(4) d
O(5) O .395(1) .6121(9) .4990(4) 6.3(4) d
C(6) C .467(1) .810(1) .3359(6) 3.9(4) d
C(7) C .588(1) .653(2) .3228(6) 5.3(5) d
C(8) C .383(2) .403(1) .2852(7) 7.9(7) d
C(9) C .226(1) .515(2) .2837(7) 9.4(7) d
C(10) C .387(2) .597(1) .2449(6) 4.3(4) d
C(11) C .455(2) .564(2) .2140(8) 6.3(6) d
C(12) C .486(2) .623(2) .1761(9) 10.4(8) d
C(13) C .439(2) .707(2) .1679(9) 13.4(6) d
C(14) C .377(2) .746(2) .1976(9) 12.4(8) d
C(15) C .350(1) .687(1) .2353(7) 5.2(5) d
C(16) C .523(1) .814(1) .5019(7) 4.2(4) d
C(17) C .479(1) .847(1) .4606(6) 3.8(4) d
C(18) C .537(1) .918(1) .4396(7) 4.5(4) d
C(19) C .614(1) .932(1) .4719(8) 5.7(5) d
C(20) C .608(2) .864(1) .5086(7) 5.3(5) d
C(21) C .669(1) .599(1) .4337(7) 4.5(4) d
C(22) C .740(1) .654(1) .4095(7) 4.5(4) d
C(23) C .785(1) .714(2) .4437(8) 5.6(5) d
C(24) C .739(1) .697(1) .4890(8) 5.7(5) d
C(25) C .669(2) .627(1) .4798(7) 6.0(5) d
Cp(1) . .552 .875 .476 . dum
Cp(2) . .720 .658 .451 . dum
H(61) H .425 .845 .356 4.9 ?
H(62) H .518 .852 .327 4.9 ?
H(63) H .436 .789 .307 4.9 ?
H(71) H .618 .595 .335 6.7 ?
H(72) H .552 .637 .295 6.7 ?
H(73) H .634 .701 .314 6.7 ?
H(81) H .448 .397 .291 9.6 ?
H(82) H .349 .359 .305 9.6 ?
H(83) H .370 .389 .252 9.6 ?
H(91) H .196 .577 .289 11.3 ?
H(92) H .219 .497 .250 11.3 ?
H(93) H .198 .466 .304 11.3 ?
H(11) H .481 .501 .218 8.3 ?
H(12) H .539 .606 .157 13.3 ?
H(13) H .453 .741 .138 16.2 ?
H(14) H .351 .810 .192 14.5 ?
H(15) H .304 .711 .257 6.9 ?
H(16) H .498 .765 .523 5.5 ?
H(17) H .420 .825 .448 5.1 ?
H(18) H .528 .951 .409 5.8 ?
H(19) H .661 .981 .469 7.5 ?
H(20) H .653 .852 .533 7.1 ?
H(21) H .629 .551 .419 5.9 ?
H(22) H .754 .650 .376 5.9 ?
H(23) H .836 .758 .438 7.4 ?
H(24) H .753 .727 .520 7.5 ?
H(25) H .627 .603 .504 7.3 ?

loop_
_geom_angle_atom_site_label_1
_geom_angle_atom_site_label_2
_geom_angle_atom_site_label_3
_geom_angle
_geom_angle_publ_flag
P(1) W P(2) 97.70(10) yes
P(1) W C(2) 176.1(6) yes
P(1) W C(3) 91.9(5) yes
P(1) W C(4) 90.3(5) yes
P(1) W C(5) 88.8(5) yes
P(2) W C(2) 85.4(5) yes
P(2) W C(3) 87.6(5) yes
P(2) W C(4) 90.4(5) yes
P(2) W C(5) 172.1(4) yes
C(2) W C(3) 90.7(7) yes
C(2) W C(4) 87.2(7) yes
C(2) W C(5) 88.3(6) yes
C(3) W C(4) 177.2(7) yes
C(3) W C(5) 87.9(6) yes
C(4) W C(5) 93.8(6) yes
P(1) Nb C(1) 87.3(5) yes
Cp(1) Nb Cp(2) 139.4 yes
W P(1) Nb 124.9(2) yes
W P(1) C(6) 108.4(6) yes
W P(1) C(7) 110.4(7) yes
Nb P(1) C(6) 106.1(6) yes
Nb P(1) C(7) 105.1(6) yes
Cp(1) Nb P(1) 106.1 no
Cp(1) Nb C(1) 104.3 no
Cp(2) Nb P(1) 104.4 no
Cp(2) Nb C(1) 104.0 no
C(6) P(1) C(7) 98.9(9) no
W P(2) C(8) 115.4(7) no
W P(2) C(9) 112.5(7) no
W P(2) C(10) 123.6(6) no
C(8) P(2) C(9) 98.0(10) no
C(8) P(2) C(10) 103.9(9) no
C(9) P(2) C(10) 99(2) no
Nb C(1) O(1) 170(2) no
W C(2) O(2) 178.0(10) no
W C(3) O(3) 175(2) no
W C(4) O(4) 175.0(10) no
W C(5) O(5) 174.0(10) no
P(2) C(10) C(11) 123.0(10) no
P(2) C(10) C(15) 121(2) no
C(11) C(10) C(15) 117(2) no
C(10) C(11) C(12) 120(2) no
C(11) C(12) C(13) 117(2) no
C(12) C(13) C(14) 126(2) no
C(13) C(14) C(15) 115(2) no
C(10) C(15) C(14) 126(3) no
C(17) C(16) C(20) 111(2) no
C(16) C(17) C(18) 107(2) no
C(17) C(18) C(19) 107(2) no
C(18) C(19) C(20) 109(2) no
C(16) C(20) C(19) 106(2) no
C(22) C(21) C(25) 107(2) no
C(21) C(22) C(23) 110(2) no
C(22) C(23) C(24) 106(2) no
C(23) C(24) C(25) 107(2) no
C(21) C(25) C(24) 112(2) no

loop_
_geom_bond_atom_site_label_1
_geom_bond_atom_site_label_2
_geom_bond_distance
_geom_bond_publ_flag
W Nb 4.679(2) yes
W P(1) 2.610(4) yes
W P(2) 2.524(5) yes
W C(2) 1.95(2) yes
W C(3) 2.00(2) yes
W C(4) 1.99(2) yes
W C(5) 2.00(2) yes
Nb Cp(1) 2.06 yes
Nb Cp(2) 2.07 yes
Nb P(1) 2.668(4) yes
Nb C(1) 2.06(2) no
Nb C(16) 2.38(2) no
Nb C(17) 2.44(2) no
Nb C(18) 2.37(2) no
Nb C(19) 2.37(2) no
Nb C(20) 2.32(2) no
Nb C(21) 2.42(2) no
Nb C(22) 2.39(2) no
Nb C(23) 2.38(2) no
Nb C(24) 2.35(3) no
Nb C(25) 2.35(2) no
P(1) C(6) 1.85(2) no
P(1) C(7) 1.79(2) no
P(2) C(8) 1.78(3) no
P(2) C(9) 1.80(2) no
P(2) C(10) 1.84(2) no
C(1) O(1) 1.13(2) no
C(2) O(2) 1.15(2) no
C(3) O(3) 1.17(2) no
C(4) O(4) 1.19(2) no
C(5) O(5) 1.14(3) no
C(10) C(11) 1.37(3) no
C(10) C(15) 1.36(3) no
C(11) C(12) 1.39(4) no
C(12) C(13) 1.34(4) no
C(13) C(14) 1.33(4) no
C(14) C(15) 1.36(3) no
C(16) C(17) 1.36(2) no
C(16) C(20) 1.41(3) no
C(17) C(18) 1.40(2) no
C(18) C(19) 1.42(3) no
C(19) C(20) 1.36(3) no
C(21) C(22) 1.42(3) no
C(21) C(25) 1.32(3) no
C(22) C(23) 1.40(3) no
C(23) C(24) 1.42(4) no
C(24) C(25) 1.40(3) no
